data_4071320
loop_
_publ_author_name
'Leung, Wing-Por'
'Chan, Ka-Po'
'Kan, Kwok-Wai'
'Mak, Thomas C. W.'

_publ_section_title
;
 Synthesis of Heteroleptic Tin(II) and Lead(II) Compounds from
 Pyrazyl-Linked Bisphosphoranoimine
;
_journal_issue 12
_journal_name_full Organometallics
_journal_page_first 2767
_journal_paper_doi 10.1021/om800104x
_journal_volume 27
_journal_year 2008
_chemical_formula_sum 'C34 H60 N4 P2 Si2 Sn2'
_chemical_formula_weight 880.36
_chemical_name_systematic
; 
 ? 
;
_space_group_IT_number 14
_symmetry_cell_setting monoclinic
_symmetry_space_group_name_Hall '-P 2ybc'
_symmetry_space_group_name_H-M 'P 1 21/c 1'
_atom_sites_solution_hydrogens geom
_atom_sites_solution_primary direct
_atom_sites_solution_secondary difmap
_audit_creation_method SHELXL-97
_cell_angle_alpha 90.00
_cell_angle_beta 102.609(7)
_cell_angle_gamma 90.00
_cell_formula_units_Z 4
_cell_length_a 17.645(7)
_cell_length_b 16.011(6)
_cell_length_c 15.407(6)
_cell_measurement_reflns_used 961
_cell_measurement_temperature 293(2)
_cell_measurement_theta_max 21.11
_cell_measurement_theta_min 2.69
_cell_volume 4248(3)
_computing_cell_refinement 'BRUKER SMART CCD DIFFRACTOMETER'
_computing_data_collection 'BRUKER SMART CCD DIFFRACTOMETER'
_computing_data_reduction 'BRUKER SMART CCD DIFFRACTOMETER'
_computing_molecular_graphics 'SIEMENS SHELXTL'
_computing_publication_material 'SIEMENS SHELXTL'
_computing_structure_refinement 'SHELXL-97 (Sheldrick, 1997)'
_computing_structure_solution 'SHELXS-97 (Sheldrick, 1990)'
_diffrn_ambient_temperature 293(2)
_diffrn_measured_fraction_theta_full 0.994
_diffrn_measured_fraction_theta_max 0.994
_diffrn_measurement_device_type 'BRUKER SMART CCD DIFFRACTOMETER'
_diffrn_measurement_method 'OMEGA SCAN'
_diffrn_radiation_monochromator graphite
_diffrn_radiation_source 'fine-focus sealed tube'
_diffrn_radiation_type MoK\a
_diffrn_radiation_wavelength 0.71073
_diffrn_reflns_av_R_equivalents 0.0502
_diffrn_reflns_av_sigmaI/netI 0.0644
_diffrn_reflns_limit_h_max 20
_diffrn_reflns_limit_h_min -23
_diffrn_reflns_limit_k_max 14
_diffrn_reflns_limit_k_min -21
_diffrn_reflns_limit_l_max 20
_diffrn_reflns_limit_l_min -18
_diffrn_reflns_number 28660
_diffrn_reflns_theta_full 28.10
_diffrn_reflns_theta_max 28.10
_diffrn_reflns_theta_min 1.74
_exptl_absorpt_coefficient_mu 1.334
_exptl_absorpt_correction_T_max 1.0000
_exptl_absorpt_correction_T_min 0.724086
_exptl_absorpt_correction_type SADABS
_exptl_crystal_colour Black
_exptl_crystal_density_diffrn 1.377
_exptl_crystal_density_meas 0
_exptl_crystal_density_method 'not measured'
_exptl_crystal_description Block
_exptl_crystal_F_000 1800
_exptl_crystal_size_max 0.50
_exptl_crystal_size_mid 0.40
_exptl_crystal_size_min 0.30
_refine_diff_density_max 0.993
_refine_diff_density_min -1.170
_refine_diff_density_rms 0.088
_refine_ls_extinction_method none
_refine_ls_goodness_of_fit_ref 0.996
_refine_ls_hydrogen_treatment riding
_refine_ls_matrix_type full
_refine_ls_number_parameters 451
_refine_ls_number_reflns 10302
_refine_ls_number_restraints 18
_refine_ls_restrained_S_all 0.996
_refine_ls_R_factor_all 0.1380
_refine_ls_R_factor_gt 0.0557
_refine_ls_shift/su_max 0.009
_refine_ls_shift/su_mean 0.000
_refine_ls_structure_factor_coef Fsqd
_refine_ls_weighting_details 'calc w=1/[\s^2^(Fo^2^)+(0.0721P)^2^+5.9631P] where P=(Fo^2^+2Fc^2^)/3'
_refine_ls_weighting_scheme calc
_refine_ls_wR_factor_gt 0.1379
_refine_ls_wR_factor_ref 0.1849
_reflns_number_gt 4626
_reflns_number_total 10302
_reflns_threshold_expression >2sigma(I)
_cod_data_source_file om800104x-file006.cif
_cod_data_source_block ckp17
_cod_depositor_comments
;
The following automatic conversions were performed:

'_symmetry_cell_setting' value 'Monoclinic' changed to 'monoclinic'
according to /home/saulius/struct/CIF-dictionaries/cif_core.dic
dictionary named 'cif_core.dic' version 2.4.1 from 2010-06-29.

Automatic conversion script
Id: cif_fix_values 1715 2011-07-08 13:25:40Z adriana 
;
_cod_original_sg_symbol_H-M P2(1)/c
_cod_database_code 4071320

loop_
_symmetry_equiv_pos_as_xyz
'x, y, z'
'-x, y+1/2, -z+1/2'
'-x, -y, -z'
'x, -y-1/2, z-1/2'

loop_
_atom_site_label
_atom_site_type_symbol
_atom_site_fract_x
_atom_site_fract_y
_atom_site_fract_z
_atom_site_U_iso_or_equiv
_atom_site_adp_type
_atom_site_occupancy
_atom_site_symmetry_multiplicity
_atom_site_calc_flag
_atom_site_refinement_flags
_atom_site_disorder_assembly
_atom_site_disorder_group
Sn1 Sn 0.72631(3) 0.13473(3) 0.07813(4) 0.07966(19) Uani 1 1 d . . .
Sn2 Sn 0.69886(3) 0.57516(3) 0.04069(4) 0.0861(2) Uani 1 1 d . . .
P1 P 0.88028(12) 0.21182(13) 0.22173(13) 0.0901(7) Uani 1 1 d D . .
P2 P 0.66610(9) 0.52857(10) 0.24168(13) 0.0686(5) Uani 1 1 d . A .
Si1 Si 0.89492(15) 0.04343(18) 0.1378(3) 0.1679(18) Uani 1 1 d . . .
Si2 Si 0.60377(15) 0.69427(14) 0.1598(2) 0.1131(9) Uani 1 1 d . . .
N1 N 0.8477(3) 0.1317(3) 0.1626(4) 0.0801(16) Uani 1 1 d . A .
N2 N 0.7382(3) 0.2720(3) 0.0726(3) 0.0729(15) Uani 1 1 d . A .
N3 N 0.6916(3) 0.4386(3) 0.0676(4) 0.0713(15) Uani 1 1 d . . .
N4 N 0.6552(3) 0.6005(3) 0.1657(4) 0.0787(16) Uani 1 1 d . . .
C1 C 0.6948(5) 0.3087(5) -0.0040(4) 0.094(2) Uani 1 1 d . . .
H1A H 0.6782 0.2759 -0.0545 0.112 Uiso 1 1 calc R . .
C2 C 0.6764(5) 0.3890(5) -0.0070(5) 0.093(2) Uani 1 1 d . . .
H2A H 0.6524 0.4125 -0.0612 0.111 Uiso 1 1 calc R . .
C3 C 0.7236(3) 0.4037(4) 0.1470(4) 0.0588(15) Uani 1 1 d . A .
C4 C 0.7605(4) 0.3199(4) 0.1467(4) 0.0627(15) Uani 1 1 d . . .
C11 C 0.8124(4) 0.2907(4) 0.2196(4) 0.0711(18) Uani 1 1 d . A .
H11A H 0.8113 0.3158 0.2737 0.085 Uiso 1 1 calc R . .
C12 C 0.9412(7) 0.2033(9) 0.3318(6) 0.079(5) Uani 0.50 1 d PD A 1
C13 C 0.9685(12) 0.2822(9) 0.3845(11) 0.107(6) Uani 0.50 1 d PD A 1
C14 C 0.8843(9) 0.1613(15) 0.3779(12) 0.094(7) Uani 0.50 1 d PD A 1
C12' C 0.8888(14) 0.1676(15) 0.3338(9) 0.150(14) Uani 0.50 1 d PD A 2
C13' C 0.8167(15) 0.1387(19) 0.3641(16) 0.210(18) Uani 0.50 1 d PD A 2
C14' C 0.9450(12) 0.0980(12) 0.3717(14) 0.131(7) Uani 0.50 1 d PD A 2
C15 C 0.9585(8) 0.2580(12) 0.1801(17) 0.155(13) Uani 0.50 1 d PD A 1
C16 C 1.0352(11) 0.2245(15) 0.1668(17) 0.154(9) Uani 0.50 1 d PD A 1
C17 C 0.9442(16) 0.321(2) 0.106(2) 0.25(2) Uani 0.50 1 d PD A 1
C15' C 0.9806(7) 0.2378(18) 0.2278(14) 0.26(2) Uani 0.50 1 d PDU A 2
C16' C 0.9939(14) 0.3067(13) 0.297(2) 0.197(15) Uani 0.50 1 d PD A 2
C17' C 0.9547(15) 0.270(2) 0.1340(17) 0.107(9) Uani 0.50 1 d PD A 2
C18 C 0.9943(6) 0.0288(7) 0.2004(15) 0.318(14) Uani 1 1 d . A .
H18A H 1.0247 0.0770 0.1932 0.478 Uiso 1 1 calc R . .
H18B H 1.0161 -0.0198 0.1788 0.478 Uiso 1 1 calc R . .
H18C H 0.9943 0.0216 0.2623 0.478 Uiso 1 1 calc R . .
C19 C 0.8360(7) -0.0492(6) 0.1491(13) 0.262(11) Uani 1 1 d . A .
H19A H 0.8291 -0.0528 0.2091 0.393 Uiso 1 1 calc R . .
H19B H 0.8620 -0.0984 0.1351 0.393 Uiso 1 1 calc R . .
H19C H 0.7863 -0.0445 0.1090 0.393 Uiso 1 1 calc R . .
C20 C 0.9012(10) 0.0466(12) 0.0177(13) 0.342(16) Uani 1 1 d . A .
H20A H 0.9314 0.0942 0.0077 0.513 Uiso 1 1 calc R . .
H20B H 0.8499 0.0509 -0.0191 0.513 Uiso 1 1 calc R . .
H20C H 0.9256 -0.0035 0.0031 0.513 Uiso 1 1 calc R . .
C21 C 0.7261(3) 0.4461(4) 0.2250(4) 0.0641(16) Uani 1 1 d . . .
H21A H 0.7636 0.4291 0.2741 0.077 Uiso 1 1 calc R A .
C22 C 0.7132(4) 0.5635(4) 0.3531(5) 0.083(2) Uani 1 1 d . . .
H22A H 0.7264 0.5130 0.3891 0.100 Uiso 1 1 calc R A .
C23 C 0.6648(6) 0.6177(6) 0.4019(7) 0.122(3) Uani 1 1 d . A .
H23A H 0.6950 0.6319 0.4597 0.183 Uiso 1 1 calc R . .
H23B H 0.6193 0.5874 0.4083 0.183 Uiso 1 1 calc R . .
H23C H 0.6495 0.6679 0.3685 0.183 Uiso 1 1 calc R . .
C24 C 0.7903(4) 0.6059(5) 0.3502(6) 0.102(3) Uani 1 1 d . A .
H24A H 0.8152 0.6240 0.4089 0.153 Uiso 1 1 calc R . .
H24B H 0.7807 0.6534 0.3112 0.153 Uiso 1 1 calc R . .
H24C H 0.8233 0.5671 0.3286 0.153 Uiso 1 1 calc R . .
C25 C 0.5723(4) 0.4857(4) 0.2509(5) 0.083(2) Uani 1 1 d . . .
H25A H 0.5424 0.5310 0.2702 0.100 Uiso 1 1 calc R A .
C26 C 0.5817(5) 0.4160(5) 0.3214(6) 0.107(3) Uani 1 1 d . A .
H26A H 0.5315 0.3950 0.3248 0.160 Uiso 1 1 calc R . .
H26B H 0.6073 0.4380 0.3782 0.160 Uiso 1 1 calc R . .
H26C H 0.6123 0.3714 0.3050 0.160 Uiso 1 1 calc R . .
C27 C 0.5267(5) 0.4550(6) 0.1598(7) 0.122(3) Uani 1 1 d . A .
H27A H 0.4775 0.4332 0.1658 0.184 Uiso 1 1 calc R . .
H27B H 0.5557 0.4120 0.1382 0.184 Uiso 1 1 calc R . .
H27C H 0.5186 0.5008 0.1185 0.184 Uiso 1 1 calc R . .
C28 C 0.6678(7) 0.7803(5) 0.2082(10) 0.184(6) Uani 1 1 d . . .
H28A H 0.6874 0.7701 0.2704 0.276 Uiso 1 1 calc R . .
H28B H 0.6392 0.8317 0.2005 0.276 Uiso 1 1 calc R . .
H28C H 0.7104 0.7841 0.1788 0.276 Uiso 1 1 calc R . .
C29 C 0.5154(6) 0.6900(6) 0.2058(9) 0.169(5) Uani 1 1 d . . .
H29A H 0.5296 0.6767 0.2680 0.253 Uiso 1 1 calc R . .
H29B H 0.4810 0.6478 0.1752 0.253 Uiso 1 1 calc R . .
H29C H 0.4898 0.7432 0.1981 0.253 Uiso 1 1 calc R . .
C30 C 0.5672(9) 0.7235(7) 0.0417(9) 0.215(7) Uani 1 1 d . . .
H30A H 0.5332 0.6805 0.0121 0.322 Uiso 1 1 calc R . .
H30B H 0.6102 0.7298 0.0134 0.322 Uiso 1 1 calc R . .
H30C H 0.5392 0.7752 0.0385 0.322 Uiso 1 1 calc R . .
C31 C 0.6545(6) 0.1472(7) 0.1899(8) 0.128(4) Uani 1 1 d . . .
H31A H 0.6702 0.1836 0.2418 0.153 Uiso 1 1 calc R . .
C32 C 0.6556(8) 0.0554(9) 0.1961(11) 0.165(6) Uani 1 1 d . . .
H32A H 0.6911 0.0234 0.2361 0.198 Uiso 1 1 calc R . .
C33 C 0.5969(9) 0.0264(8) 0.1344(13) 0.183(7) Uani 1 1 d . . .
H33A H 0.5845 -0.0297 0.1244 0.219 Uiso 1 1 calc R . .
C34 C 0.5574(6) 0.0918(9) 0.0878(10) 0.156(5) Uani 1 1 d . . .
H34A H 0.5142 0.0864 0.0411 0.188 Uiso 1 1 calc R . .
C35 C 0.5899(7) 0.1648(8) 0.1192(9) 0.135(4) Uani 1 1 d . . .
H35A H 0.5630 0.2187 0.1105 0.162 Uiso 1 1 calc R . .
C36 C 0.8329(5) 0.5819(7) 0.1084(7) 0.105(3) Uani 1 1 d . . .
H36A H 0.8538 0.5552 0.1659 0.126 Uiso 1 1 calc R . .
C37 C 0.8488(6) 0.5512(7) 0.0313(10) 0.127(3) Uani 1 1 d . . .
H37A H 0.8560 0.4955 0.0183 0.152 Uiso 1 1 calc R . .
C38 C 0.8523(7) 0.6178(12) -0.0227(9) 0.158(5) Uani 1 1 d . . .
H38A H 0.8629 0.6150 -0.0792 0.190 Uiso 1 1 calc R . .
C39 C 0.8382(8) 0.6873(8) 0.0179(13) 0.168(7) Uani 1 1 d . . .
H39A H 0.8351 0.7410 -0.0057 0.202 Uiso 1 1 calc R . .
C40 C 0.8291(6) 0.6658(8) 0.1000(10) 0.129(4) Uani 1 1 d . . .
H40A H 0.8215 0.7029 0.1437 0.155 Uiso 1 1 calc R . .

loop_
_atom_site_aniso_label
_atom_site_aniso_U_11
_atom_site_aniso_U_22
_atom_site_aniso_U_33
_atom_site_aniso_U_23
_atom_site_aniso_U_13
_atom_site_aniso_U_12
Sn1 0.0681(3) 0.0653(3) 0.1096(4) -0.0076(3) 0.0281(3) 0.0007(2)
Sn2 0.0707(3) 0.0707(3) 0.1079(4) 0.0334(3) -0.0001(3) -0.0047(2)
P1 0.0867(14) 0.0972(14) 0.0766(12) -0.0260(10) -0.0036(10) 0.0446(11)
P2 0.0508(9) 0.0489(9) 0.1023(13) 0.0031(8) 0.0084(9) 0.0045(7)
Si1 0.0583(14) 0.1041(19) 0.337(5) -0.104(3) 0.033(2) 0.0057(13)
Si2 0.0868(16) 0.0615(13) 0.187(3) 0.0322(15) 0.0220(16) 0.0220(11)
N1 0.062(3) 0.070(4) 0.112(4) -0.013(3) 0.027(3) 0.011(3)
N2 0.087(4) 0.067(3) 0.060(3) 0.003(3) 0.006(3) -0.004(3)
N3 0.070(3) 0.058(3) 0.076(4) 0.017(3) -0.005(3) -0.007(2)
N4 0.054(3) 0.058(3) 0.120(5) 0.017(3) 0.010(3) 0.006(2)
C1 0.125(7) 0.083(5) 0.059(4) -0.002(4) -0.010(4) -0.026(5)
C2 0.105(6) 0.086(5) 0.071(5) 0.017(4) -0.017(4) -0.024(4)
C3 0.046(3) 0.054(3) 0.070(4) 0.012(3) 0.000(3) -0.001(2)
C4 0.060(4) 0.067(4) 0.061(4) -0.001(3) 0.012(3) 0.000(3)
C11 0.078(4) 0.075(4) 0.057(4) -0.006(3) 0.007(3) 0.027(3)
C12 0.060(9) 0.077(9) 0.097(11) 0.016(8) 0.008(8) -0.015(7)
C13 0.132(16) 0.090(12) 0.074(10) -0.016(9) -0.031(10) 0.021(10)
C14 0.065(10) 0.151(17) 0.069(13) 0.053(12) 0.018(9) -0.004(10)
C12' 0.19(3) 0.19(3) 0.068(16) 0.016(16) 0.023(16) 0.13(2)
C13' 0.19(3) 0.33(4) 0.135(19) 0.15(2) 0.09(2) 0.16(3)
C14' 0.113(15) 0.135(16) 0.142(17) 0.048(13) 0.019(13) 0.043(13)
C15 0.019(7) 0.12(2) 0.31(4) -0.11(2) 0.016(15) -0.014(10)
C16 0.109(16) 0.19(2) 0.19(2) 0.020(18) 0.097(16) -0.002(15)
C17 0.15(2) 0.30(4) 0.34(4) 0.26(4) 0.16(3) 0.09(2)
C15' 0.26(2) 0.26(2) 0.26(2) -0.006(10) 0.055(11) 0.002(10)
C16' 0.130(18) 0.087(13) 0.31(4) -0.110(19) -0.08(2) -0.001(12)
C17' 0.099(16) 0.102(16) 0.137(19) 0.040(15) 0.063(15) -0.016(12)
C18 0.082(8) 0.129(10) 0.68(4) -0.182(16) -0.062(14) 0.037(7)
C19 0.115(9) 0.067(6) 0.55(3) -0.074(11) -0.047(14) 0.002(6)
C20 0.24(2) 0.39(3) 0.47(3) -0.33(3) 0.24(2) -0.105(18)
C21 0.058(4) 0.055(3) 0.073(4) 0.002(3) 0.001(3) 0.009(3)
C22 0.070(5) 0.067(4) 0.111(6) -0.012(4) 0.018(4) 0.009(3)
C23 0.111(7) 0.103(6) 0.158(9) -0.046(6) 0.043(6) 0.017(5)
C24 0.073(5) 0.092(5) 0.130(7) -0.029(5) 0.000(5) -0.007(4)
C25 0.057(4) 0.062(4) 0.131(6) 0.010(4) 0.025(4) -0.002(3)
C26 0.096(6) 0.077(5) 0.153(8) 0.024(5) 0.042(6) -0.004(4)
C27 0.064(5) 0.122(7) 0.167(9) -0.002(6) -0.005(5) -0.017(5)
C28 0.147(10) 0.058(5) 0.340(18) 0.004(8) 0.037(11) 0.004(6)
C29 0.100(7) 0.104(7) 0.318(16) 0.043(9) 0.078(9) 0.054(6)
C30 0.239(16) 0.143(11) 0.238(14) 0.084(10) -0.001(12) 0.097(11)
C31 0.114(8) 0.139(9) 0.153(9) 0.032(7) 0.080(7) 0.024(7)
C32 0.118(10) 0.154(12) 0.246(16) 0.096(11) 0.088(11) 0.033(9)
C33 0.115(10) 0.113(9) 0.34(2) 0.080(12) 0.101(12) 0.010(8)
C34 0.077(7) 0.129(10) 0.271(16) 0.028(10) 0.055(8) -0.003(7)
C35 0.089(7) 0.132(9) 0.201(11) 0.054(9) 0.068(8) 0.044(7)
C36 0.062(5) 0.121(8) 0.125(8) 0.022(6) 0.007(5) -0.014(5)
C37 0.097(7) 0.102(7) 0.188(11) -0.012(8) 0.048(8) -0.008(5)
C38 0.125(10) 0.206(15) 0.152(11) 0.034(12) 0.052(8) -0.039(11)
C39 0.145(11) 0.092(8) 0.261(19) 0.065(11) 0.034(11) -0.035(8)
C40 0.088(7) 0.098(8) 0.201(12) -0.018(8) 0.028(7) -0.023(5)

loop_
_atom_type_symbol
_atom_type_description
_atom_type_scat_dispersion_real
_atom_type_scat_dispersion_imag
_atom_type_scat_source
C C 0.0033 0.0016 'International Tables Vol C Tables 4.2.6.8 and 6.1.1.4'
H H 0.0000 0.0000 'International Tables Vol C Tables 4.2.6.8 and 6.1.1.4'
N N 0.0061 0.0033 'International Tables Vol C Tables 4.2.6.8 and 6.1.1.4'
Si Si 0.0817 0.0704 'International Tables Vol C Tables 4.2.6.8 and 6.1.1.4'
P P 0.1023 0.0942 'International Tables Vol C Tables 4.2.6.8 and 6.1.1.4'
Sn Sn -0.6537 1.4246 'International Tables Vol C Tables 4.2.6.8 and 6.1.1.4'

loop_
_geom_angle_atom_site_label_1
_geom_angle_atom_site_label_2
_geom_angle_atom_site_label_3
_geom_angle
N2 Sn1 N1 87.54(19)
N2 Sn1 C31 90.8(3)
N1 Sn1 C31 100.0(3)
N2 Sn1 C35 85.9(3)
N1 Sn1 C35 131.4(3)
C31 Sn1 C35 32.2(3)
N3 Sn2 N4 88.5(2)
N3 Sn2 C36 93.1(3)
N4 Sn2 C36 96.3(3)
N1 P1 C11 114.2(3)
N1 P1 C15' 116.2(8)
C11 P1 C15' 119.9(10)
N1 P1 C15 109.5(9)
C11 P1 C15 105.8(7)
C15' P1 C15 26.3(10)
N1 P1 C12 122.6(5)
C11 P1 C12 109.9(5)
C15' P1 C12 65.9(8)
C15 P1 C12 91.2(9)
N1 P1 C12' 99.8(9)
C11 P1 C12' 102.3(6)
C15' P1 C12' 99.3(11)
C15 P1 C12' 125.4(11)
C12 P1 C12' 34.9(9)
N1 P1 C17' 99.8(9)
C11 P1 C17' 100.2(8)
C15' P1 C17' 41.3(5)
C15 P1 C17' 15.5(12)
C12 P1 C17' 106.6(8)
C12' P1 C17' 140.6(11)
N4 P2 C21 114.3(3)
N4 P2 C22 114.7(3)
C21 P2 C22 101.8(3)
N4 P2 C25 110.8(3)
C21 P2 C25 108.4(3)
C22 P2 C25 106.1(4)
N1 Si1 C18 116.3(4)
N1 Si1 C19 109.2(5)
C18 Si1 C19 110.1(7)
N1 Si1 C20 109.4(7)
C18 Si1 C20 105.6(9)
C19 Si1 C20 105.7(8)
N4 Si2 C28 110.9(4)
N4 Si2 C29 114.8(4)
C28 Si2 C29 111.6(6)
N4 Si2 C30 109.5(5)
C28 Si2 C30 105.1(6)
C29 Si2 C30 104.1(6)
P1 N1 Si1 130.5(4)
P1 N1 Sn1 119.3(3)
Si1 N1 Sn1 109.5(3)
C4 N2 C1 118.7(6)
C4 N2 Sn1 122.7(4)
C1 N2 Sn1 114.4(4)
C3 N3 C2 119.0(5)
C3 N3 Sn2 122.9(4)
C2 N3 Sn2 114.8(4)
P2 N4 Si2 128.8(4)
P2 N4 Sn2 118.6(3)
Si2 N4 Sn2 112.3(3)
C2 C1 N2 121.7(6)
C1 C2 N3 122.0(6)
N3 C3 C21 121.0(5)
N3 C3 C4 117.8(5)
C21 C3 C4 121.1(5)
N2 C4 C11 121.1(6)
N2 C4 C3 117.6(5)
C11 C4 C3 121.3(5)
C4 C11 P1 126.9(5)
C14 C12 C13 106.6(15)
C14 C12 P1 98.9(8)
C13 C12 P1 119.6(9)
C14' C12' C13' 100.2(16)
C14' C12' P1 123.7(12)
C13' C12' P1 120.2(13)
C16 C15 C17 98.1(16)
C16 C15 P1 132.9(14)
C17 C15 P1 122.2(14)
C17' C15' C16' 113(3)
C17' C15' P1 86.5(11)
C16' C15' P1 101.7(11)
C15' C17' P1 52.1(7)
C3 C21 P2 126.8(5)
C23 C22 C24 111.1(6)
C23 C22 P2 116.6(6)
C24 C22 P2 109.5(6)
C27 C25 C26 111.5(6)
C27 C25 P2 110.6(6)
C26 C25 P2 111.5(5)
C35 C31 C32 104.1(11)
C35 C31 Sn1 85.8(6)
C32 C31 Sn1 87.8(7)
C33 C32 C31 107.8(12)
C32 C33 C34 109.7(13)
C35 C34 C33 110.3(13)
C34 C35 C31 108.1(10)
C34 C35 Sn1 95.4(7)
C31 C35 Sn1 62.0(5)
C40 C36 C37 106.7(10)
C40 C36 Sn2 88.8(6)
C37 C36 Sn2 88.6(6)
C38 C37 C36 107.2(11)
C39 C38 C37 109.3(13)
C38 C39 C40 107.4(11)
C36 C40 C39 109.2(12)

loop_
_geom_bond_atom_site_label_1
_geom_bond_atom_site_label_2
_geom_bond_distance
Sn1 N2 2.212(5)
Sn1 N1 2.251(6)
Sn1 C31 2.359(9)
Sn1 C35 2.663(9)
Sn2 N3 2.234(5)
Sn2 N4 2.262(6)
Sn2 C36 2.370(8)
P1 N1 1.605(6)
P1 C11 1.736(6)
P1 C15' 1.801(10)
P1 C15 1.802(9)
P1 C12 1.804(9)
P1 C12' 1.841(9)
P1 C17' 2.28(2)
P2 N4 1.623(6)
P2 C21 1.745(6)
P2 C22 1.825(8)
P2 C25 1.825(7)
Si1 N1 1.726(5)
Si1 C18 1.822(12)
Si1 C19 1.840(12)
Si1 C20 1.878(19)
Si2 N4 1.747(6)
Si2 C28 1.833(11)
Si2 C29 1.849(10)
Si2 C30 1.853(12)
N2 C4 1.360(7)
N2 C1 1.389(8)
N3 C3 1.351(7)
N3 C2 1.375(9)
C1 C2 1.325(11)
C3 C21 1.373(8)
C3 C4 1.492(8)
C4 C11 1.367(8)
C12 C14 1.509(9)
C12 C13 1.522(9)
C12' C14' 1.521(10)
C12' C13' 1.522(10)
C15 C16 1.511(10)
C15 C17 1.513(10)
C15' C17' 1.507(10)
C15' C16' 1.521(10)
C22 C23 1.526(10)
C22 C24 1.529(10)
C25 C27 1.537(11)
C25 C26 1.542(10)
C31 C35 1.422(14)
C31 C32 1.473(15)
C32 C33 1.33(2)
C33 C34 1.371(16)
C34 C35 1.344(16)
C36 C40 1.350(13)
C36 C37 1.370(13)
C37 C38 1.361(16)
C38 C39 1.326(18)
C39 C40 1.354(17)
